data_7002277
loop_
_publ_author_name
'Berthet, Jean-Claude'
'Thu\'ery, Pierre'
'Baudin, C\'ecile'
'Boizot, Bruno'
'Ephritikhine, Michel'

_publ_section_title
;
 First reductive dimerization of a polycyclic azine
;
_journal_issue 37
_journal_name_full 'Dalton Transactions'
_journal_page_first 7613
_journal_page_last 7616
_journal_paper_doi 10.1039/b909547k
_journal_year 2009
_chemical_formula_sum 'C44 H36 I6 N16 U2'
_chemical_formula_weight 2026.35
_space_group_IT_number 15
_symmetry_cell_setting monoclinic
_symmetry_space_group_name_Hall '-C 2yc'
_symmetry_space_group_name_H-M 'C 1 2/c 1'
_atom_sites_solution_hydrogens geom
_atom_sites_solution_primary direct
_atom_sites_solution_secondary difmap
_audit_creation_method SHELXL-97
_cell_angle_alpha 90.00
_cell_angle_beta 90.106(8)
_cell_angle_gamma 90.00
_cell_formula_units_Z 4
_cell_length_a 25.314(2)
_cell_length_b 13.4164(9)
_cell_length_c 16.0957(10)
_cell_measurement_reflns_used 18972
_cell_measurement_temperature 100(2)
_cell_measurement_theta_max 25.68
_cell_measurement_theta_min 2.13
_cell_volume 5466.5(7)
_computing_cell_refinement 'HKL2000 (Otwinowski & Minor, 1997)'
_computing_data_collection 'COLLECT (Hooft, 1998)'
_computing_data_reduction 'HKL2000 (Otwinowski & Minor, 1997)'
_computing_molecular_graphics 'SHELXTL (Sheldrick, 1999)'
_computing_publication_material 'SHELXTL (Sheldrick, 1999); PLATON (Spek, 2003)'
_computing_structure_refinement 'SHELXL-97 (Sheldrick, 1997)'
_computing_structure_solution 'SHELXS-97 (Sheldrick, 1997)'
_diffrn_ambient_temperature 100(2)
_diffrn_measured_fraction_theta_full 0.964
_diffrn_measured_fraction_theta_max 0.964
_diffrn_measurement_device_type 'Nonius Kappa-CCD area-detector diffractometer'
_diffrn_measurement_method '\f scan with 2\% steps'
_diffrn_radiation_monochromator graphite
_diffrn_radiation_source 'fine-focus sealed tube'
_diffrn_radiation_type MoK\a
_diffrn_radiation_wavelength 0.71073
_diffrn_reflns_av_R_equivalents 0.1511
_diffrn_reflns_av_sigmaI/netI 0.1241
_diffrn_reflns_limit_h_max 29
_diffrn_reflns_limit_h_min -30
_diffrn_reflns_limit_k_max 16
_diffrn_reflns_limit_k_min -16
_diffrn_reflns_limit_l_max 19
_diffrn_reflns_limit_l_min -18
_diffrn_reflns_number 18972
_diffrn_reflns_theta_full 25.68
_diffrn_reflns_theta_max 25.68
_diffrn_reflns_theta_min 2.13
_diffrn_standards_decay_% 0
_diffrn_standards_interval_time 0
_diffrn_standards_number 0
_exptl_absorpt_coefficient_mu 9.353
_exptl_absorpt_correction_T_max 0.626
_exptl_absorpt_correction_T_min 0.255
_exptl_absorpt_correction_type refdelf
_exptl_absorpt_process_details 'DELABS (PLATON, 2003)'
_exptl_crystal_colour 'translucent light brown'
_exptl_crystal_density_diffrn 2.462
_exptl_crystal_density_method 'not measured'
_exptl_crystal_description lath
_exptl_crystal_F_000 3656
_exptl_crystal_size_max 0.28
_exptl_crystal_size_mid 0.10
_exptl_crystal_size_min 0.05
_refine_diff_density_max 1.340
_refine_diff_density_min -1.913
_refine_diff_density_rms 0.231
_refine_ls_extinction_method none
_refine_ls_goodness_of_fit_ref 1.012
_refine_ls_hydrogen_treatment constr
_refine_ls_matrix_type full
_refine_ls_number_parameters 337
_refine_ls_number_reflns 5005
_refine_ls_number_restraints 55
_refine_ls_restrained_S_all 1.008
_refine_ls_R_factor_all 0.1580
_refine_ls_R_factor_gt 0.0772
_refine_ls_shift/su_max 0.004
_refine_ls_shift/su_mean 0.000
_refine_ls_structure_factor_coef Fsqd
_refine_ls_weighting_details 'calc w=1/[\s^2^(Fo^2^)+(0.0879P)^2^+86.3501P] where P=(Fo^2^+2Fc^2^)/3'
_refine_ls_weighting_scheme calc
_refine_ls_wR_factor_gt 0.1747
_refine_ls_wR_factor_ref 0.2138
_reflns_number_gt 2618
_reflns_number_total 5005
_reflns_threshold_expression >2sigma(I)
_cod_data_source_file b909547k.txt
_cod_data_source_block 3
_cod_original_sg_symbol_H-M 'C 2/c'
_cod_database_code 7002277

loop_
_symmetry_equiv_pos_as_xyz
'x, y, z'
'-x, y, -z+1/2'
'x+1/2, y+1/2, z'
'-x+1/2, y+1/2, -z+1/2'
'-x, -y, -z'
'x, -y, z-1/2'
'-x+1/2, -y+1/2, -z'
'x+1/2, -y+1/2, z-1/2'

loop_
_atom_site_label
_atom_site_type_symbol
_atom_site_fract_x
_atom_site_fract_y
_atom_site_fract_z
_atom_site_U_iso_or_equiv
_atom_site_adp_type
_atom_site_occupancy
_atom_site_symmetry_multiplicity
_atom_site_calc_flag
_atom_site_refinement_flags
_atom_site_disorder_assembly
_atom_site_disorder_group
U U 0.87857(3) 0.74535(7) 0.32230(5) 0.0559(3) Uani 1 1 d . . .
I1 I 0.76702(8) 0.69656(18) 0.38754(13) 0.0905(7) Uani 1 1 d . . .
I2 I 0.86360(7) 0.93551(13) 0.43199(11) 0.0728(5) Uani 1 1 d . . .
I3 I 0.90338(6) 0.51465(12) 0.34149(9) 0.0587(4) Uani 1 1 d . . .
N1 N 0.8417(7) 0.6430(14) 0.1929(11) 0.056(5) Uani 1 1 d . . .
N2 N 0.9392(7) 0.7156(13) 0.2096(11) 0.051(4) Uani 1 1 d . . .
N3 N 1.0263(7) 0.7514(13) 0.1450(10) 0.052(4) Uani 1 1 d . . .
N4 N 1.0939(8) 0.7084(14) 0.0211(11) 0.059(5) Uani 1 1 d . . .
N5 N 0.9571(7) 0.6819(14) 0.0659(11) 0.056(5) Uani 1 1 d . . .
N6 N 0.9196(9) 0.9025(14) 0.2337(12) 0.065(5) Uani 1 1 d . . .
N7 N 0.8104(8) 0.8394(17) 0.2353(14) 0.075(6) Uani 1 1 d . . .
C1 C 0.7930(10) 0.597(2) 0.185(2) 0.083(9) Uani 1 1 d . . .
H1 H 0.7681 0.6083 0.2259 0.100 Uiso 1 1 calc R . .
C2 C 0.7789(11) 0.5366(19) 0.1225(18) 0.074(8) Uani 1 1 d . . .
H2 H 0.7458 0.5065 0.1229 0.088 Uiso 1 1 calc R . .
C3 C 0.8132(11) 0.519(2) 0.0573(17) 0.078(8) Uani 1 1 d . . .
H3 H 0.8054 0.4770 0.0128 0.093 Uiso 1 1 calc R . .
C4 C 0.8618(9) 0.5713(17) 0.0659(13) 0.056(6) Uani 1 1 d . . .
H4 H 0.8859 0.5672 0.0225 0.067 Uiso 1 1 calc R . .
C5 C 0.8753(8) 0.6271(16) 0.1329(13) 0.048(5) Uani 1 1 d . . .
C6 C 0.9273(9) 0.6771(17) 0.1347(14) 0.055(6) Uani 1 1 d . . .
C7 C 1.0068(8) 0.7116(15) 0.0795(11) 0.040(5) Uani 1 1 d . . .
C8 C 1.0430(9) 0.6926(17) 0.0097(14) 0.057(6) Uani 1 1 d . . .
C9 C 1.0242(10) 0.6553(19) -0.0665(15) 0.069(7) Uani 1 1 d . . .
H9 H 0.9887 0.6408 -0.0749 0.083 Uiso 1 1 calc R . .
C10 C 1.0631(12) 0.6406(17) -0.1311(13) 0.068(7) Uani 1 1 d . . .
H10 H 1.0535 0.6103 -0.1809 0.082 Uiso 1 1 calc R . .
C11 C 1.1144(10) 0.672(2) -0.1188(16) 0.069(7) Uani 1 1 d . . .
H11 H 1.1388 0.6731 -0.1619 0.083 Uiso 1 1 calc R . .
C12 C 1.1275(10) 0.7001(16) -0.0412(14) 0.058(6) Uani 1 1 d . . .
H12 H 1.1628 0.7149 -0.0307 0.069 Uiso 1 1 calc R . .
C13 C 0.9882(8) 0.7793(14) 0.2076(13) 0.046(5) Uani 1 1 d . . .
C14 C 0.9638(9) 0.884(2) 0.1891(13) 0.061(6) Uani 1 1 d . . .
C15 C 0.9859(9) 0.9523(16) 0.1327(12) 0.052(5) Uani 1 1 d . . .
H15 H 1.0161 0.9369 0.1024 0.062 Uiso 1 1 calc R . .
C16 C 0.9603(11) 1.0455(19) 0.1241(15) 0.072(7) Uani 1 1 d . . .
H16 H 0.9733 1.0943 0.0886 0.086 Uiso 1 1 calc R . .
C17 C 0.9143(11) 1.0615(19) 0.1712(15) 0.066(7) Uani 1 1 d . . .
H17 H 0.8961 1.1215 0.1663 0.079 Uiso 1 1 calc R . .
C18 C 0.8963(12) 0.991(2) 0.2236(15) 0.075(8) Uani 1 1 d . . .
H18 H 0.8660 1.0041 0.2543 0.090 Uiso 1 1 calc R . .
C19 C 0.7864(11) 0.870(2) 0.1864(17) 0.077(8) Uani 1 1 d DU . .
C20 C 0.7516(16) 0.913(3) 0.118(2) 0.112(14) Uani 1 1 d DU . .
H20A H 0.7464 0.8642 0.0757 0.167 Uiso 1 1 calc R . .
H20B H 0.7685 0.9709 0.0950 0.167 Uiso 1 1 calc R . .
H20C H 0.7181 0.9319 0.1413 0.167 Uiso 1 1 calc R . .
N8 N 0.9215(19) 0.788(6) 0.868(4) 0.093(9) Uani 0.50 1 d PDU A 1
C21 C 0.8820(14) 0.782(2) 0.899(2) 0.085(9) Uani 0.50 1 d PDU A 1
C22 C 0.8330(18) 0.788(5) 0.954(3) 0.099(19) Uani 0.50 1 d PDU A 1
H22A H 0.8412 0.8257 1.0032 0.149 Uiso 0.50 1 calc PR A 1
H22B H 0.8219 0.7225 0.9691 0.149 Uiso 0.50 1 calc PR A 1
H22C H 0.8050 0.8213 0.9242 0.149 Uiso 0.50 1 calc PR A 1
N9 N 0.874(3) 0.829(6) 0.939(4) 0.08(2) Uani 0.50 1 d PDU B 2
C23 C 0.857(3) 0.797(5) 0.879(4) 0.117(9) Uani 0.50 1 d PDU B 2
C24 C 0.825(2) 0.787(5) 0.799(3) 0.10(2) Uani 0.50 1 d PDU B 2
H24A H 0.7998 0.7329 0.8046 0.145 Uiso 0.50 1 calc PR B 2
H24B H 0.8478 0.7733 0.7532 0.145 Uiso 0.50 1 calc PR B 2
H24C H 0.8058 0.8477 0.7889 0.145 Uiso 0.50 1 calc PR B 2

loop_
_atom_site_aniso_label
_atom_site_aniso_U_11
_atom_site_aniso_U_22
_atom_site_aniso_U_33
_atom_site_aniso_U_23
_atom_site_aniso_U_13
_atom_site_aniso_U_12
U 0.0530(5) 0.0535(5) 0.0613(5) -0.0002(5) 0.0028(4) 0.0076(5)
I1 0.0714(12) 0.1016(16) 0.0985(14) 0.0005(12) 0.0178(11) 0.0098(11)
I2 0.0735(12) 0.0655(11) 0.0792(11) -0.0034(9) 0.0038(9) 0.0162(9)
I3 0.0669(10) 0.0525(9) 0.0568(8) 0.0000(7) 0.0050(7) 0.0026(7)
N1 0.041(10) 0.073(14) 0.054(11) -0.002(9) 0.001(9) -0.014(9)
N2 0.054(11) 0.048(11) 0.052(10) 0.005(8) 0.018(9) -0.004(8)
N3 0.072(12) 0.037(10) 0.047(9) -0.003(9) 0.014(9) -0.006(10)
N4 0.068(13) 0.062(13) 0.048(11) -0.008(9) 0.011(10) -0.004(10)
N5 0.054(11) 0.056(12) 0.059(11) -0.015(9) -0.015(9) -0.004(9)
N6 0.089(16) 0.043(12) 0.064(12) 0.014(9) -0.010(11) 0.006(11)
N7 0.064(13) 0.079(16) 0.082(15) 0.019(12) -0.017(12) 0.012(11)
C1 0.050(15) 0.057(17) 0.14(3) 0.021(18) 0.001(16) 0.013(13)
C2 0.081(19) 0.053(17) 0.087(19) -0.004(14) -0.025(16) -0.023(14)
C3 0.068(18) 0.09(2) 0.073(17) 0.003(15) -0.004(14) -0.018(15)
C4 0.063(15) 0.057(15) 0.048(12) 0.002(11) -0.007(11) -0.001(12)
C5 0.044(12) 0.048(13) 0.053(13) 0.002(10) 0.000(10) -0.003(10)
C6 0.059(14) 0.047(14) 0.058(14) 0.006(11) 0.005(12) 0.006(11)
C7 0.042(11) 0.046(12) 0.033(10) 0.001(9) 0.000(9) -0.007(9)
C8 0.059(15) 0.059(15) 0.053(13) -0.013(11) 0.014(11) -0.006(12)
C9 0.064(16) 0.078(19) 0.064(16) -0.011(13) -0.005(13) -0.014(14)
C10 0.12(2) 0.050(15) 0.034(12) -0.002(10) 0.015(14) 0.011(15)
C11 0.063(16) 0.074(18) 0.069(17) 0.017(14) 0.037(13) 0.001(14)
C12 0.081(17) 0.034(12) 0.059(15) 0.002(10) 0.006(13) -0.015(12)
C13 0.054(13) 0.033(12) 0.053(12) -0.003(9) -0.008(10) 0.002(9)
C14 0.055(14) 0.084(19) 0.045(13) -0.007(12) -0.003(11) -0.010(13)
C15 0.067(15) 0.046(14) 0.042(11) 0.001(10) 0.004(10) -0.015(11)
C16 0.09(2) 0.061(17) 0.063(15) 0.020(13) -0.024(15) -0.016(14)
C17 0.083(19) 0.048(14) 0.067(16) 0.005(12) 0.002(14) 0.018(13)
C18 0.09(2) 0.073(19) 0.058(15) 0.004(14) -0.020(14) 0.023(16)
C19 0.075(11) 0.073(11) 0.084(11) -0.002(9) -0.011(9) -0.002(8)
C20 0.111(16) 0.110(16) 0.114(16) 0.005(10) -0.016(10) 0.008(10)
N8 0.10(3) 0.09(3) 0.09(3) -0.001(10) -0.001(10) 0.001(10)
C21 0.088(12) 0.080(12) 0.087(11) 0.000(9) -0.001(9) 0.010(9)
C22 0.10(2) 0.10(2) 0.10(2) 0.007(10) -0.005(10) 0.006(10)
N9 0.08(2) 0.08(2) 0.08(2) 0.002(10) -0.009(10) 0.002(10)
C23 0.12(3) 0.11(3) 0.12(3) 0.000(10) 0.000(10) 0.004(10)
C24 0.10(2) 0.10(2) 0.10(2) 0.000(10) 0.005(10) 0.002(10)

loop_
_atom_type_symbol
_atom_type_description
_atom_type_scat_dispersion_real
_atom_type_scat_dispersion_imag
_atom_type_scat_source
C C 0.0033 0.0016 'International Tables Vol C Tables 4.2.6.8 and 6.1.1.4'
H H 0.0000 0.0000 'International Tables Vol C Tables 4.2.6.8 and 6.1.1.4'
N N 0.0061 0.0033 'International Tables Vol C Tables 4.2.6.8 and 6.1.1.4'
I I -0.4742 1.8119 'International Tables Vol C Tables 4.2.6.8 and 6.1.1.4'
U U -9.6767 9.6646 'International Tables Vol C Tables 4.2.6.8 and 6.1.1.4'

loop_
_geom_angle_atom_site_label_1
_geom_angle_atom_site_label_2
_geom_angle_atom_site_label_3
_geom_angle
_geom_angle_site_symmetry_1
_geom_angle_site_symmetry_3
_geom_angle_publ_flag
N2 U N3 62.9(6) . 2_755 ?
N2 U N7 95.7(7) . . ?
N3 U N7 139.4(6) 2_755 . ?
N2 U N4 121.1(6) . 2_755 ?
N3 U N4 63.2(6) 2_755 2_755 ?
N7 U N4 141.9(7) . 2_755 ?
N2 U N1 63.2(6) . . ?
N3 U N1 121.7(5) 2_755 . ?
N7 U N1 65.8(7) . . ?
N4 U N1 137.4(6) 2_755 . ?
N2 U N6 59.7(6) . . ?
N3 U N6 73.5(6) 2_755 . ?
N7 U N6 65.9(7) . . ?
N4 U N6 122.4(6) 2_755 . ?
N1 U N6 97.0(6) . . ?
N2 U I1 143.6(4) . . ?
N3 U I1 146.0(4) 2_755 . ?
N7 U I1 71.0(5) . . ?
N4 U I1 82.9(4) 2_755 . ?
N1 U I1 80.6(4) . . ?
N6 U I1 133.3(4) . . ?
N2 U I2 129.6(4) . . ?
N3 U I2 88.4(4) 2_755 . ?
N7 U I2 79.9(5) . . ?
N4 U I2 69.4(4) 2_755 . ?
N1 U I2 145.1(4) . . ?
N6 U I2 73.4(4) . . ?
I1 U I2 82.47(6) . . ?
N2 U I3 77.6(4) . . ?
N3 U I3 79.5(4) 2_755 . ?
N7 U I3 132.0(5) . . ?
N4 U I3 71.0(4) 2_755 . ?
N1 U I3 69.0(4) . . ?
N6 U I3 136.3(5) . . ?
I1 U I3 86.62(6) . . ?
I2 U I3 139.93(5) . . ?
C5 N1 C1 116(2) . . ?
C5 N1 U 115.8(13) . . ?
C1 N1 U 128.1(18) . . ?
C6 N2 C13 112.4(17) . . ?
C6 N2 U 126.6(15) . . ?
C13 N2 U 116.6(13) . . ?
C7 N3 C13 115.2(18) . . ?
C7 N3 U 122.5(14) . 2_755 ?
C13 N3 U 120.8(12) . 2_755 ?
C8 N4 C12 121(2) . . ?
C8 N4 U 114.6(14) . 2_755 ?
C12 N4 U 124.6(16) . 2_755 ?
C7 N5 C6 114.1(18) . . ?
C18 N6 C14 118(2) . . ?
C18 N6 U 125.2(19) . . ?
C14 N6 U 116.6(15) . . ?
C19 N7 U 166(2) . . ?
C2 C1 N1 126(3) . . ?
C2 C1 H1 117.2 . . ?
N1 C1 H1 117.2 . . ?
C1 C2 C3 120(3) . . ?
C1 C2 H2 119.8 . . ?
C3 C2 H2 119.8 . . ?
C2 C3 C4 113(2) . . ?
C2 C3 H3 123.7 . . ?
C4 C3 H3 123.7 . . ?
C5 C4 C3 125(2) . . ?
C5 C4 H4 117.7 . . ?
C3 C4 H4 117.7 . . ?
N1 C5 C4 121(2) . . ?
N1 C5 C6 119(2) . . ?
C4 C5 C6 119(2) . . ?
N5 C6 N2 127(2) . . ?
N5 C6 C5 120(2) . . ?
N2 C6 C5 113.0(19) . . ?
N3 C7 N5 128.4(19) . . ?
N3 C7 C8 117.4(18) . . ?
N5 C7 C8 114.2(18) . . ?
N4 C8 C9 121(2) . . ?
N4 C8 C7 118(2) . . ?
C9 C8 C7 121(2) . . ?
C8 C9 C10 116(2) . . ?
C8 C9 H9 121.8 . . ?
C10 C9 H9 121.8 . . ?
C11 C10 C9 120(2) . . ?
C11 C10 H10 120.1 . . ?
C9 C10 H10 120.1 . . ?
C12 C11 C10 117(2) . . ?
C12 C11 H11 121.6 . . ?
C10 C11 H11 121.6 . . ?
N4 C12 C11 125(2) . . ?
N4 C12 H12 117.6 . . ?
C11 C12 H12 117.6 . . ?
N3 C13 C13 112(2) . 2_755 ?
N3 C13 N2 114.7(16) . . ?
C13 C13 N2 108.0(19) 2_755 . ?
N3 C13 C14 111.3(17) . . ?
C13 C13 C14 109.4(12) 2_755 . ?
N2 C13 C14 100.8(17) . . ?
N6 C14 C15 124(2) . . ?
N6 C14 C13 113(2) . . ?
C15 C14 C13 123(2) . . ?
C14 C15 C16 117(2) . . ?
C14 C15 H15 121.4 . . ?
C16 C15 H15 121.4 . . ?
C17 C16 C15 117(2) . . ?
C17 C16 H16 121.3 . . ?
C15 C16 H16 121.3 . . ?
C18 C17 C16 121(2) . . ?
C18 C17 H17 119.7 . . ?
C16 C17 H17 119.7 . . ?
N6 C18 C17 124(3) . . ?
N6 C18 H18 118.2 . . ?
C17 C18 H18 118.2 . . ?
N7 C19 C20 179(4) . . ?
C19 C20 H20A 109.5 . . ?
C19 C20 H20B 109.5 . . ?
H20A C20 H20B 109.5 . . ?
C19 C20 H20C 109.5 . . ?
H20A C20 H20C 109.5 . . ?
H20B C20 H20C 109.5 . . ?
N8 C21 C22 168(5) . . ?
N9 C23 C24 160(4) . . ?
C23 C24 H24A 109.5 . . ?
C23 C24 H24B 109.5 . . ?
H24A C24 H24B 109.5 . . ?
C23 C24 H24C 109.5 . . ?
H24A C24 H24C 108.0 . . ?
H24B C24 H24C 109.5 . . ?

loop_
_geom_bond_atom_site_label_1
_geom_bond_atom_site_label_2
_geom_bond_distance
_geom_bond_site_symmetry_2
_geom_bond_publ_flag
U N2 2.412(16) . ?
U N3 2.466(19) 2_755 ?
U N7 2.553(19) . ?
U N4 2.660(18) 2_755 ?
U N1 2.662(17) . ?
U N6 2.750(19) . ?
U I1 3.085(2) . ?
U I2 3.126(2) . ?
U I3 3.1733(18) . ?
N1 C5 1.31(3) . ?
N1 C1 1.39(3) . ?
N2 C6 1.34(3) . ?
N2 C13 1.51(3) . ?
N3 C7 1.28(2) . ?
N3 C13 1.45(3) . ?
N3 U 2.466(19) 2_755 ?
N4 C8 1.32(3) . ?
N4 C12 1.32(3) . ?
N4 U 2.660(18) 2_755 ?
N5 C7 1.34(2) . ?
N5 C6 1.34(3) . ?
N6 C18 1.33(3) . ?
N6 C14 1.35(3) . ?
N7 C19 1.08(3) . ?
C1 C2 1.33(4) . ?
C1 H1 0.9300 . ?
C2 C3 1.39(4) . ?
C2 H2 0.9300 . ?
C3 C4 1.42(3) . ?
C3 H3 0.9300 . ?
C4 C5 1.36(3) . ?
C4 H4 0.9300 . ?
C5 C6 1.48(3) . ?
C7 C8 1.47(3) . ?
C8 C9 1.41(3) . ?
C9 C10 1.45(3) . ?
C9 H9 0.9300 . ?
C10 C11 1.38(4) . ?
C10 H10 0.9300 . ?
C11 C12 1.35(3) . ?
C11 H11 0.9300 . ?
C12 H12 0.9300 . ?
C13 C13 1.49(4) 2_755 ?
C13 C14 1.56(3) . ?
C14 C15 1.41(3) . ?
C15 C16 1.42(3) . ?
C15 H15 0.9300 . ?
C16 C17 1.41(4) . ?
C16 H16 0.9300 . ?
C17 C18 1.35(3) . ?
C17 H17 0.9300 . ?
C18 H18 0.9300 . ?
C19 C20 1.52(5) . ?
C20 H20A 0.9600 . ?
C20 H20B 0.9600 . ?
C20 H20C 0.9600 . ?
N8 C21 1.121(9) . ?
C21 C22 1.530(9) . ?
C22 H22A 0.9600 . ?
C22 H22B 0.9600 . ?
C22 H22C 0.9600 . ?
N9 C23 1.132(10) . ?
C23 C24 1.534(10) . ?
C24 H24A 0.9600 . ?
C24 H24B 0.9600 . ?
C24 H24C 0.9600 . ?
